data_4036013
loop_
_publ_author_name
'Zhang, Li-Yu'
'Zhang, Chen'
'Wang, Tao'
'Shi, Yu-Long'
'Ban, Meng-Tao'
'Cui, Dong-Mei'

_publ_section_title
;
 Copper-Catalyzed Tandem Reactions of 2-Amine-[1,3,5]triazines with
 Nitriles.
;
_journal_issue 2
_journal_name_full 'The Journal of organic chemistry'
_journal_page_first 536
_journal_page_last 543
_journal_paper_doi 10.1021/acs.joc.8b02150
_journal_volume 84
_journal_year 2019
_chemical_formula_moiety 'C14 H16 N6'
_chemical_formula_sum 'C14 H16 N6'
_chemical_formula_weight 268.33
_space_group_crystal_system monoclinic
_space_group_IT_number 14
_space_group_name_Hall '-P 2ybc'
_space_group_name_H-M_alt 'P 1 21/c 1'
_atom_sites_solution_hydrogens geom
_atom_sites_solution_primary dual
_audit_creation_date 2017-12-01
_audit_creation_method
;
Olex2 1.2
(compiled 2017.03.28 svn.r3405 for OlexSys, GUI svn.r5381)
;
_cell_angle_alpha 90
_cell_angle_beta 99.872(9)
_cell_angle_gamma 90
_cell_formula_units_Z 4
_cell_length_a 11.6358(11)
_cell_length_b 15.0363(15)
_cell_length_c 7.9048(7)
_cell_measurement_reflns_used 1474
_cell_measurement_temperature 293(2)
_cell_measurement_theta_max 29.3013
_cell_measurement_theta_min 3.1939
_cell_volume 1362.5(2)
_computing_cell_refinement
;
CrysAlisPro, Agilent Technologies,
Version 1.171.35.11 (release 16-05-2011 CrysAlis171 .NET)
(compiled May 16 2011,17:55:39)
;
_computing_data_collection
;
CrysAlisPro, Agilent Technologies,
Version 1.171.35.11 (release 16-05-2011 CrysAlis171 .NET)
(compiled May 16 2011,17:55:39)
;
_computing_data_reduction
;
CrysAlisPro, Agilent Technologies,
Version 1.171.35.11 (release 16-05-2011 CrysAlis171 .NET)
(compiled May 16 2011,17:55:39)
;
_computing_molecular_graphics 'Olex2 (Dolomanov et al., 2009)'
_computing_publication_material 'Olex2 (Dolomanov et al., 2009)'
_computing_structure_refinement 'ShelXL (Sheldrick, 2015)'
_computing_structure_solution 'ShelXT (Sheldrick, 2015)'
_diffrn_ambient_temperature 293.15
_diffrn_detector_area_resol_mean 10.3592
_diffrn_measured_fraction_theta_full 0.998
_diffrn_measured_fraction_theta_max 0.998
_diffrn_measurement_details
;
#__ type_ start__ end____ width___ exp.time_
  1 omega  -56.00    3.00   1.0000    4.0000
omega____ theta____ kappa____ phi______ frames
    -      -11.6246  -38.0000  -30.0000 59

#__ type_ start__ end____ width___ exp.time_
  2 omega  -88.00  -27.00   1.0000    4.0000
omega____ theta____ kappa____ phi______ frames
    -      -11.6246  -38.0000  120.0000 61

#__ type_ start__ end____ width___ exp.time_
  3 omega  -22.00   34.00   1.0000    4.0000
omega____ theta____ kappa____ phi______ frames
    -       11.9371   77.0000  -60.0000 56
;
_diffrn_measurement_device_type 'Xcalibur, Atlas, Gemini ultra'
_diffrn_measurement_method '\w scans'
_diffrn_orient_matrix_UB_11 -0.0612522000
_diffrn_orient_matrix_UB_12 0.0042267000
_diffrn_orient_matrix_UB_13 -0.0052131000
_diffrn_orient_matrix_UB_21 0.0020638000
_diffrn_orient_matrix_UB_22 0.0427523000
_diffrn_orient_matrix_UB_23 -0.0371750000
_diffrn_orient_matrix_UB_31 -0.0087074000
_diffrn_orient_matrix_UB_32 -0.0194395000
_diffrn_orient_matrix_UB_33 -0.0829723000
_diffrn_radiation_monochromator graphite
_diffrn_radiation_type MoK\a
_diffrn_radiation_wavelength 0.71073
_diffrn_reflns_av_R_equivalents 0.0249
_diffrn_reflns_av_unetI/netI 0.0380
_diffrn_reflns_Laue_measured_fraction_full 0.998
_diffrn_reflns_Laue_measured_fraction_max 0.998
_diffrn_reflns_limit_h_max 13
_diffrn_reflns_limit_h_min -14
_diffrn_reflns_limit_k_max 18
_diffrn_reflns_limit_k_min -17
_diffrn_reflns_limit_l_max 9
_diffrn_reflns_limit_l_min -7
_diffrn_reflns_number 5211
_diffrn_reflns_point_group_measured_fraction_full 0.998
_diffrn_reflns_point_group_measured_fraction_max 0.998
_diffrn_reflns_theta_full 25.242
_diffrn_reflns_theta_max 25.341
_diffrn_reflns_theta_min 3.200
_diffrn_source 'Enhance (Mo) X-ray Source'
_exptl_absorpt_coefficient_mu 0.085
_exptl_absorpt_correction_T_max 1.00000
_exptl_absorpt_correction_T_min 0.87713
_exptl_absorpt_correction_type multi-scan
_exptl_absorpt_process_details
;
CrysAlisPro, Agilent Technologies,
Version 1.171.35.11 (release 16-05-2011 CrysAlis171 .NET)
(compiled May 16 2011,17:55:39)
Empirical absorption correction using spherical harmonics,
 implemented in SCALE3 ABSPACK scaling algorithm.
;
_exptl_crystal_colour yellow
_exptl_crystal_colour_primary yellow
_exptl_crystal_density_diffrn 1.308
_exptl_crystal_description plate
_exptl_crystal_F_000 568
_exptl_crystal_size_max 0.49
_exptl_crystal_size_mid 0.46
_exptl_crystal_size_min 0.28
_refine_diff_density_max 0.149
_refine_diff_density_min -0.184
_refine_diff_density_rms 0.046
_refine_ls_extinction_method none
_refine_ls_goodness_of_fit_ref 1.022
_refine_ls_hydrogen_treatment constr
_refine_ls_matrix_type full
_refine_ls_number_parameters 183
_refine_ls_number_reflns 2486
_refine_ls_number_restraints 0
_refine_ls_restrained_S_all 1.022
_refine_ls_R_factor_all 0.0674
_refine_ls_R_factor_gt 0.0452
_refine_ls_shift/su_max 0.000
_refine_ls_shift/su_mean 0.000
_refine_ls_structure_factor_coef Fsqd
_refine_ls_weighting_details 'w=1/[\s^2^(Fo^2^)+(0.0561P)^2^+0.1707P] where P=(Fo^2^+2Fc^2^)/3'
_refine_ls_weighting_scheme calc
_refine_ls_wR_factor_gt 0.1046
_refine_ls_wR_factor_ref 0.1214
_reflns_Friedel_coverage 0.000
_reflns_number_gt 1811
_reflns_number_total 2486
_reflns_threshold_expression 'I > 2\s(I)'
_cod_data_source_file jo8b02150_si_001.cif
_cod_data_source_block 171201_wt171128
_cod_database_code 4036013
_shelx_shelxl_version_number 2016/6
_chemical_oxdiff_formula 'C H O N'
_shelx_space_group_comment
;
The symmetry employed for this shelxl refinement is uniquely defined
by the following loop, which should always be used as a source of
symmetry information in preference to the above space-group names.
They are only intended as comments.
;
_shelx_estimated_absorpt_t_max 0.977
_shelx_estimated_absorpt_t_min 0.960
_reflns_odcompleteness_completeness 99.59
_reflns_odcompleteness_iscentric 1
_reflns_odcompleteness_theta 26.32
_olex2_refinement_description
;
1. Fixed Uiso
 At 1.2 times of:
  All C(H) groups, All C(H,H) groups
 At 1.5 times of:
  All C(H,H,H) groups
2.a Secondary CH2 refined with riding coordinates:
 C11(H11A,H11B), C13(H13A,H13B)
2.b Aromatic/amide H refined with riding coordinates:
 C1(H1), C6(H6), C7(H7), C8(H8), C9(H9), C10(H10)
2.c Idealised Me refined as rotating group:
 C12(H12A,H12B,H12C), C14(H14A,H14B,H14C)
;
_olex2_submission_special_instructions 'No special instructions were received'

loop_
_space_group_symop_operation_xyz
'x, y, z'
'-x, y+1/2, -z+1/2'
'-x, -y, -z'
'x, -y-1/2, z-1/2'

loop_
_atom_site_label
_atom_site_type_symbol
_atom_site_fract_x
_atom_site_fract_y
_atom_site_fract_z
_atom_site_U_iso_or_equiv
_atom_site_adp_type
_atom_site_occupancy
_atom_site_site_symmetry_order
_atom_site_calc_flag
_atom_site_refinement_flags_posn
N1 N 0.86620(13) 0.55461(11) 0.01105(19) 0.0493(4) Uani 1 1 d .
N2 N 0.68946(12) 0.58972(9) 0.11989(17) 0.0415(4) Uani 1 1 d .
N3 N 0.83145(12) 0.49033(10) 0.26121(18) 0.0447(4) Uani 1 1 d .
N4 N 0.85106(13) 0.43769(10) 0.40520(19) 0.0507(4) Uani 1 1 d .
N5 N 0.67818(12) 0.51327(9) 0.38482(17) 0.0404(4) Uani 1 1 d .
N6 N 0.73020(12) 0.65242(10) -0.12947(18) 0.0462(4) Uani 1 1 d .
C1 C 0.89774(16) 0.50199(14) 0.1395(2) 0.0535(5) Uani 1 1 d .
H1 H 0.967980 0.471412 0.148098 0.064 Uiso 1 1 calc R
C2 C 0.76014(14) 0.59753(12) 0.0048(2) 0.0401(4) Uani 1 1 d .
C3 C 0.72653(14) 0.53478(11) 0.2510(2) 0.0379(4) Uani 1 1 d .
C4 C 0.75667(14) 0.45418(11) 0.4723(2) 0.0393(4) Uani 1 1 d .
C5 C 0.73756(15) 0.41215(11) 0.6333(2) 0.0390(4) Uani 1 1 d .
C6 C 0.63480(16) 0.42613(13) 0.6951(2) 0.0473(5) Uani 1 1 d .
H6 H 0.577146 0.462027 0.633737 0.057 Uiso 1 1 calc R
C7 C 0.61681(18) 0.38730(14) 0.8470(2) 0.0558(5) Uani 1 1 d .
H7 H 0.548048 0.397958 0.888697 0.067 Uiso 1 1 calc R
C8 C 0.70149(18) 0.33264(14) 0.9365(2) 0.0586(6) Uani 1 1 d .
H8 H 0.690110 0.306564 1.038990 0.070 Uiso 1 1 calc R
C9 C 0.80274(18) 0.31686(14) 0.8735(2) 0.0576(6) Uani 1 1 d .
H9 H 0.858792 0.278800 0.932262 0.069 Uiso 1 1 calc R
C10 C 0.82178(16) 0.35690(13) 0.7242(2) 0.0494(5) Uani 1 1 d .
H10 H 0.891283 0.346898 0.684113 0.059 Uiso 1 1 calc R
C11 C 0.80081(16) 0.65968(15) -0.2654(2) 0.0544(5) Uani 1 1 d .
H11A H 0.750939 0.677256 -0.371308 0.065 Uiso 1 1 calc R
H11B H 0.833307 0.601790 -0.283862 0.065 Uiso 1 1 calc R
C12 C 0.89839(19) 0.72563(16) -0.2242(3) 0.0710(7) Uani 1 1 d .
H12A H 0.937254 0.731832 -0.321318 0.106 Uiso 1 1 calc GR
H12B H 0.952978 0.705093 -0.127025 0.106 Uiso 1 1 calc GR
H12C H 0.867356 0.782150 -0.197910 0.106 Uiso 1 1 calc GR
C13 C 0.62039(15) 0.70272(12) -0.1506(2) 0.0479(5) Uani 1 1 d .
H13A H 0.631014 0.759432 -0.204350 0.057 Uiso 1 1 calc R
H13B H 0.600561 0.714532 -0.038472 0.057 Uiso 1 1 calc R
C14 C 0.52170(17) 0.65342(15) -0.2581(3) 0.0640(6) Uani 1 1 d .
H14A H 0.541682 0.640422 -0.368360 0.096 Uiso 1 1 calc GR
H14B H 0.452590 0.689452 -0.272781 0.096 Uiso 1 1 calc GR
H14C H 0.507731 0.598880 -0.201822 0.096 Uiso 1 1 calc GR

loop_
_atom_site_aniso_label
_atom_site_aniso_U_11
_atom_site_aniso_U_22
_atom_site_aniso_U_33
_atom_site_aniso_U_23
_atom_site_aniso_U_13
_atom_site_aniso_U_12
N1 0.0437(9) 0.0552(10) 0.0526(9) 0.0066(8) 0.0183(7) 0.0065(7)
N2 0.0381(8) 0.0451(9) 0.0428(8) 0.0039(7) 0.0111(6) 0.0025(7)
N3 0.0392(8) 0.0493(9) 0.0488(8) 0.0077(7) 0.0166(7) 0.0096(7)
N4 0.0467(9) 0.0542(10) 0.0542(9) 0.0130(8) 0.0168(7) 0.0128(8)
N5 0.0372(8) 0.0427(9) 0.0425(7) 0.0030(7) 0.0109(6) 0.0040(7)
N6 0.0415(9) 0.0543(10) 0.0437(8) 0.0058(7) 0.0097(7) -0.0016(7)
C1 0.0450(11) 0.0598(13) 0.0609(12) 0.0085(10) 0.0242(9) 0.0132(9)
C2 0.0379(9) 0.0405(10) 0.0420(9) -0.0033(8) 0.0075(8) -0.0045(8)
C3 0.0344(9) 0.0368(10) 0.0433(9) -0.0025(8) 0.0084(7) 0.0001(7)
C4 0.0378(9) 0.0363(10) 0.0440(9) -0.0023(8) 0.0077(7) 0.0024(8)
C5 0.0387(10) 0.0360(10) 0.0420(9) -0.0031(8) 0.0056(7) 0.0002(8)
C6 0.0446(11) 0.0486(11) 0.0488(10) 0.0059(9) 0.0081(8) 0.0062(8)
C7 0.0533(12) 0.0609(13) 0.0561(11) 0.0082(10) 0.0179(9) 0.0027(10)
C8 0.0618(13) 0.0642(14) 0.0504(11) 0.0133(10) 0.0109(10) -0.0037(11)
C9 0.0547(12) 0.0591(13) 0.0557(11) 0.0128(10) 0.0006(10) 0.0064(10)
C10 0.0434(10) 0.0528(12) 0.0516(10) 0.0037(9) 0.0068(8) 0.0053(9)
C11 0.0479(11) 0.0748(14) 0.0412(9) 0.0067(9) 0.0099(8) -0.0040(10)
C12 0.0599(14) 0.0861(17) 0.0674(13) 0.0170(12) 0.0125(10) -0.0178(12)
C13 0.0515(11) 0.0456(11) 0.0463(10) 0.0050(8) 0.0081(8) 0.0013(9)
C14 0.0502(12) 0.0675(15) 0.0715(13) 0.0019(11) 0.0024(10) -0.0021(10)

loop_
_atom_type_symbol
_atom_type_description
_atom_type_scat_dispersion_real
_atom_type_scat_dispersion_imag
_atom_type_scat_source
C C 0.0033 0.0016 'International Tables Vol C Tables 4.2.6.8 and 6.1.1.4'
H H 0.0000 0.0000 'International Tables Vol C Tables 4.2.6.8 and 6.1.1.4'
N N 0.0061 0.0033 'International Tables Vol C Tables 4.2.6.8 and 6.1.1.4'

loop_
_geom_angle_atom_site_label_1
_geom_angle_atom_site_label_2
_geom_angle_atom_site_label_3
_geom_angle
C1 N1 C2 116.44(16)
C2 N2 C3 115.39(14)
N4 N3 C3 110.29(14)
C1 N3 N4 129.38(15)
C1 N3 C3 120.32(15)
C4 N4 N3 101.13(13)
C3 N5 C4 102.94(14)
C2 N6 C11 121.58(15)
C2 N6 C13 120.61(15)
C11 N6 C13 117.67(14)
N1 C1 N3 121.52(17)
N1 C1 H1 119.2
N3 C1 H1 119.2
N2 C2 N1 125.77(15)
N2 C2 N6 119.16(15)
N6 C2 N1 115.05(15)
N2 C3 N3 120.54(15)
N5 C3 N2 130.29(15)
N5 C3 N3 109.16(14)
N4 C4 N5 116.47(15)
N4 C4 C5 121.70(15)
N5 C4 C5 121.83(15)
C6 C5 C4 120.53(15)
C6 C5 C10 119.01(17)
C10 C5 C4 120.45(17)
C5 C6 H6 119.6
C5 C6 C7 120.73(17)
C7 C6 H6 119.6
C6 C7 H7 120.2
C8 C7 C6 119.66(19)
C8 C7 H7 120.2
C7 C8 H8 120.1
C9 C8 C7 119.81(18)
C9 C8 H8 120.1
C8 C9 H9 119.7
C10 C9 C8 120.57(18)
C10 C9 H9 119.7
C5 C10 H10 119.9
C9 C10 C5 120.18(19)
C9 C10 H10 119.9
N6 C11 H11A 109.0
N6 C11 H11B 109.0
N6 C11 C12 112.88(16)
H11A C11 H11B 107.8
C12 C11 H11A 109.0
C12 C11 H11B 109.0
C11 C12 H12A 109.5
C11 C12 H12B 109.5
C11 C12 H12C 109.5
H12A C12 H12B 109.5
H12A C12 H12C 109.5
H12B C12 H12C 109.5
N6 C13 H13A 109.2
N6 C13 H13B 109.2
N6 C13 C14 112.09(16)
H13A C13 H13B 107.9
C14 C13 H13A 109.2
C14 C13 H13B 109.2
C13 C14 H14A 109.5
C13 C14 H14B 109.5
C13 C14 H14C 109.5
H14A C14 H14B 109.5
H14A C14 H14C 109.5
H14B C14 H14C 109.5

loop_
_geom_bond_atom_site_label_1
_geom_bond_atom_site_label_2
_geom_bond_distance
N1 C1 1.290(2)
N1 C2 1.386(2)
N2 C2 1.332(2)
N2 C3 1.338(2)
N3 N4 1.373(2)
N3 C1 1.344(2)
N3 C3 1.382(2)
N4 C4 1.323(2)
N5 C3 1.321(2)
N5 C4 1.373(2)
N6 C2 1.342(2)
N6 C11 1.464(2)
N6 C13 1.469(2)
C1 H1 0.9300
C4 C5 1.472(2)
C5 C6 1.383(3)
C5 C10 1.388(2)
C6 H6 0.9300
C6 C7 1.383(3)
C7 H7 0.9300
C7 C8 1.381(3)
C8 H8 0.9300
C8 C9 1.376(3)
C9 H9 0.9300
C9 C10 1.376(3)
C10 H10 0.9300
C11 H11A 0.9700
C11 H11B 0.9700
C11 C12 1.501(3)
C12 H12A 0.9600
C12 H12B 0.9600
C12 H12C 0.9600
C13 H13A 0.9700
C13 H13B 0.9700
C13 C14 1.502(3)
C14 H14A 0.9600
C14 H14B 0.9600
C14 H14C 0.9600
